data_1505289
loop_
_publ_author_name
'Li, Liwei'
'Clarkson, Guy J.'

_publ_section_title
;
 New bis(benzimidazole) cations for threading through dibenzo-24-crown-8.
;
_journal_issue 3
_journal_name_full 'Organic letters'
_journal_page_first 497
_journal_page_last 500
_journal_paper_doi 10.1021/ol062912x
_journal_volume 9
_journal_year 2007
_chemical_formula_sum 'C44 H54 B2 F8 N6 O8'
_chemical_formula_weight 968.55
_chemical_name_systematic
; 
 ? 
;
_space_group_IT_number 14
_symmetry_cell_setting monoclinic
_symmetry_space_group_name_Hall '-P 2ybc'
_symmetry_space_group_name_H-M 'P 1 21/c 1'
_atom_sites_solution_hydrogens geom
_atom_sites_solution_primary direct
_atom_sites_solution_secondary difmap
_audit_creation_method SHELXL-97
_cell_angle_alpha 90.00
_cell_angle_beta 100.314(15)
_cell_angle_gamma 90.00
_cell_formula_units_Z 2
_cell_length_a 11.526(10)
_cell_length_b 14.191(13)
_cell_length_c 14.332(13)
_cell_measurement_reflns_used 8192
_cell_measurement_temperature 180(2)
_cell_measurement_theta_max 28.240
_cell_measurement_theta_min 2.301
_cell_volume 2306(4)
_computing_cell_refinement 'SAINT (Siemens, 1995)'
_computing_data_collection 'SMART (Siemens, 1994)'
_computing_data_reduction 'SAINT (Siemens, 1995)'
_computing_molecular_graphics 'SHELXTL (Sheldrick, 1997)'
_computing_publication_material 'SHELXTL (Sheldrick, 1997)'
_computing_structure_refinement 'SHELXL-97 (Sheldrick, 1997)'
_computing_structure_solution 'SHELXS-97 (Sheldrick, 1990)'
_diffrn_ambient_temperature 180(2)
_diffrn_detector_area_resol_mean 8.192
_diffrn_measured_fraction_theta_full 0.998
_diffrn_measured_fraction_theta_max 0.943
_diffrn_measurement_device_type 'Siemens SMART diffractometer'
_diffrn_measurement_method '\w scans'
_diffrn_radiation_monochromator graphite
_diffrn_radiation_source 'fine-focus sealed tube'
_diffrn_radiation_type MoK\a
_diffrn_radiation_wavelength 0.71073
_diffrn_reflns_av_R_equivalents 0.0625
_diffrn_reflns_av_sigmaI/netI 0.0507
_diffrn_reflns_limit_h_max 15
_diffrn_reflns_limit_h_min -15
_diffrn_reflns_limit_k_max 19
_diffrn_reflns_limit_k_min -19
_diffrn_reflns_limit_l_max 18
_diffrn_reflns_limit_l_min -18
_diffrn_reflns_number 26148
_diffrn_reflns_theta_full 27.50
_diffrn_reflns_theta_max 29.09
_diffrn_reflns_theta_min 1.80
_diffrn_standards_decay_% nil
_exptl_absorpt_coefficient_mu 0.116
_exptl_absorpt_correction_T_max 0.9885
_exptl_absorpt_correction_T_min 0.9152
_exptl_absorpt_correction_type multi-scan
_exptl_absorpt_process_details 'SADABS (Sheldrick, 1996)'
_exptl_crystal_colour colourless
_exptl_crystal_density_diffrn 1.395
_exptl_crystal_density_method 'not measured'
_exptl_crystal_description block
_exptl_crystal_F_000 1012
_exptl_crystal_size_max 0.40
_exptl_crystal_size_mid 0.40
_exptl_crystal_size_min 0.10
_refine_diff_density_max 0.361
_refine_diff_density_min -0.315
_refine_diff_density_rms 0.056
_refine_ls_extinction_method none
_refine_ls_goodness_of_fit_ref 1.038
_refine_ls_hydrogen_treatment mixed
_refine_ls_matrix_type full
_refine_ls_number_parameters 351
_refine_ls_number_reflns 5828
_refine_ls_number_restraints 0
_refine_ls_restrained_S_all 1.038
_refine_ls_R_factor_all 0.0818
_refine_ls_R_factor_gt 0.0614
_refine_ls_shift/su_max 0.000
_refine_ls_shift/su_mean 0.000
_refine_ls_structure_factor_coef Fsqd
_refine_ls_weighting_details 'calc w=1/[\s^2^(Fo^2^)+(0.0763P)^2^+0.8707P] where P=(Fo^2^+2Fc^2^)/3'
_refine_ls_weighting_scheme calc
_refine_ls_wR_factor_gt 0.1500
_refine_ls_wR_factor_ref 0.1615
_reflns_number_gt 4516
_reflns_number_total 5828
_reflns_threshold_expression >2sigma(I)
_cod_data_source_file ol062912xsi20061229_041259.cif
_cod_data_source_block ll55
_cod_original_sg_symbol_H-M P2(1)/c
_cod_database_code 1505289

loop_
_symmetry_equiv_pos_as_xyz
'x, y, z'
'-x, y+1/2, -z+1/2'
'-x, -y, -z'
'x, -y-1/2, z-1/2'

loop_
_atom_site_label
_atom_site_type_symbol
_atom_site_fract_x
_atom_site_fract_y
_atom_site_fract_z
_atom_site_U_iso_or_equiv
_atom_site_adp_type
_atom_site_occupancy
_atom_site_symmetry_multiplicity
_atom_site_calc_flag
_atom_site_refinement_flags
_atom_site_disorder_assembly
_atom_site_disorder_group
N101 N 0.31897(13) 0.88033(11) -0.07464(11) 0.0322(3) Uani 1 1 d . . .
H101 H 0.270(2) 0.9268(16) -0.0760(16) 0.048 Uiso 1 1 d . . .
C102 C 0.28934(16) 0.78522(13) -0.07894(12) 0.0325(4) Uani 1 1 d . . .
C103 C 0.18215(17) 0.73805(14) -0.08921(14) 0.0394(4) Uani 1 1 d . . .
H10A H 0.1094 0.7709 -0.0947 0.047 Uiso 1 1 calc R . .
C104 C 0.18726(19) 0.64015(15) -0.09101(15) 0.0450(5) Uani 1 1 d . . .
H10B H 0.1159 0.6052 -0.0985 0.054 Uiso 1 1 calc R . .
C105 C 0.2941(2) 0.59158(14) -0.08216(15) 0.0447(5) Uani 1 1 d . . .
H10C H 0.2932 0.5247 -0.0838 0.054 Uiso 1 1 calc R . .
C106 C 0.40056(18) 0.63792(13) -0.07111(14) 0.0396(4) Uani 1 1 d . . .
H10D H 0.4732 0.6049 -0.0645 0.047 Uiso 1 1 calc R . .
C107 C 0.39583(16) 0.73604(13) -0.07016(12) 0.0321(4) Uani 1 1 d . . .
N108 N 0.48381(14) 0.80392(10) -0.06122(11) 0.0329(3) Uani 1 1 d . . .
H108 H 0.557(2) 0.7913(16) -0.0542(17) 0.049 Uiso 1 1 d . . .
C109 C 0.43506(15) 0.88955(12) -0.06341(12) 0.0302(4) Uani 1 1 d . . .
C110 C 0.50165(16) 0.98013(12) -0.05010(13) 0.0331(4) Uani 1 1 d . . .
H11A H 0.4659 1.0261 -0.0988 0.040 Uiso 1 1 calc R . .
H11B H 0.5844 0.9695 -0.0574 0.040 Uiso 1 1 calc R . .
C201 C 0.86904(15) 0.90435(13) 0.04199(14) 0.0356(4) Uani 1 1 d . . .
H20G H 0.8862 0.8361 0.0487 0.043 Uiso 1 1 calc R . .
H20H H 0.9390 0.9396 0.0742 0.043 Uiso 1 1 calc R . .
O202 O 0.76807(10) 0.92736(8) 0.08374(9) 0.0325(3) Uani 1 1 d . . .
C203 C 0.78038(16) 0.89465(13) 0.17951(13) 0.0339(4) Uani 1 1 d . . .
H20I H 0.7435 0.9408 0.2169 0.041 Uiso 1 1 calc R . .
H20J H 0.8653 0.8909 0.2075 0.041 Uiso 1 1 calc R . .
C204 C 0.72476(14) 0.79965(12) 0.18667(13) 0.0323(4) Uani 1 1 d . . .
H20K H 0.7482 0.7561 0.1394 0.039 Uiso 1 1 calc R . .
H20L H 0.7517 0.7728 0.2506 0.039 Uiso 1 1 calc R . .
O205 O 0.59834(10) 0.81076(8) 0.16930(9) 0.0341(3) Uani 1 1 d . . .
C206 C 0.53551(15) 0.72959(12) 0.17672(12) 0.0305(4) Uani 1 1 d . . .
C207 C 0.58633(16) 0.64077(13) 0.19174(13) 0.0351(4) Uani 1 1 d . . .
H20A H 0.6694 0.6341 0.1983 0.042 Uiso 1 1 calc R . .
C208 C 0.51648(18) 0.56112(13) 0.19731(14) 0.0392(4) Uani 1 1 d . . .
H20B H 0.5520 0.5008 0.2081 0.047 Uiso 1 1 calc R . .
C209 C 0.39649(18) 0.57051(14) 0.18710(14) 0.0401(4) Uani 1 1 d . . .
H20C H 0.3490 0.5162 0.1898 0.048 Uiso 1 1 calc R . .
C210 C 0.34325(16) 0.65900(13) 0.17275(13) 0.0358(4) Uani 1 1 d . . .
H21A H 0.2600 0.6646 0.1658 0.043 Uiso 1 1 calc R . .
C211 C 0.41200(15) 0.73913(12) 0.16861(12) 0.0299(4) Uani 1 1 d . . .
O212 O 0.36607(10) 0.82862(8) 0.15528(9) 0.0336(3) Uani 1 1 d . . .
C213 C 0.24361(14) 0.83640(13) 0.16409(13) 0.0324(4) Uani 1 1 d . . .
H21C H 0.2316 0.8075 0.2245 0.039 Uiso 1 1 calc R . .
H21D H 0.1939 0.8022 0.1114 0.039 Uiso 1 1 calc R . .
C214 C 0.20786(16) 0.93821(13) 0.16183(13) 0.0342(4) Uani 1 1 d . . .
H21E H 0.1356 0.9454 0.1895 0.041 Uiso 1 1 calc R . .
H21F H 0.2713 0.9761 0.2001 0.041 Uiso 1 1 calc R . .
O215 O 0.18648(11) 0.97118(9) 0.06629(9) 0.0349(3) Uani 1 1 d . . .
C216 C 0.15866(17) 1.06921(13) 0.06093(14) 0.0377(4) Uani 1 1 d . . .
H21G H 0.2264 1.1065 0.0938 0.045 Uiso 1 1 calc R . .
H21H H 0.0899 1.0820 0.0916 0.045 Uiso 1 1 calc R . .
B10 B 0.9918(2) 0.62927(18) 0.20762(18) 0.0449(5) Uani 1 1 d . . .
F11 F 1.0328(7) 0.6719(6) 0.1375(5) 0.098(3) Uani 0.574(17) 1 d P A 1
F12 F 1.0558(7) 0.5823(6) 0.2871(6) 0.0729(17) Uani 0.574(17) 1 d P A 1
F13 F 0.8825(5) 0.5897(6) 0.1772(7) 0.0613(16) Uani 0.574(17) 1 d P A 1
F14 F 0.9531(5) 0.6989(7) 0.2644(5) 0.080(2) Uani 0.574(17) 1 d P A 1
F1A F 0.9862(8) 0.7224(3) 0.2210(10) 0.086(4) Uani 0.426(17) 1 d P A 2
F2A F 1.0559(6) 0.6129(14) 0.1336(7) 0.120(5) Uani 0.426(17) 1 d P A 2
F3A F 1.0802(11) 0.5821(8) 0.2576(9) 0.081(2) Uani 0.426(17) 1 d P A 2
F4A F 0.9003(12) 0.5698(11) 0.1721(9) 0.095(3) Uani 0.426(17) 1 d P A 2
N01 N 0.70394(17) 0.69972(14) -0.05262(16) 0.0560(5) Uani 1 1 d . . .
C02 C 0.77716(18) 0.64782(17) -0.05484(15) 0.0458(5) Uani 1 1 d . . .
C03 C 0.8717(2) 0.5795(3) -0.0579(2) 0.0787(9) Uani 1 1 d . . .
H03C H 0.9305 0.5843 0.0004 0.118 Uiso 1 1 calc R . .
H03B H 0.9092 0.5929 -0.1127 0.118 Uiso 1 1 calc R . .
H03A H 0.8386 0.5157 -0.0636 0.118 Uiso 1 1 calc R . .

loop_
_atom_site_aniso_label
_atom_site_aniso_U_11
_atom_site_aniso_U_22
_atom_site_aniso_U_33
_atom_site_aniso_U_23
_atom_site_aniso_U_13
_atom_site_aniso_U_12
N101 0.0284(7) 0.0333(8) 0.0350(8) -0.0014(6) 0.0062(6) 0.0055(6)
C102 0.0335(9) 0.0373(9) 0.0272(8) -0.0021(7) 0.0064(7) 0.0011(7)
C103 0.0327(9) 0.0485(11) 0.0379(10) -0.0031(8) 0.0093(8) -0.0016(8)
C104 0.0423(11) 0.0494(11) 0.0453(11) -0.0060(9) 0.0129(9) -0.0143(9)
C105 0.0541(12) 0.0371(10) 0.0443(11) -0.0042(8) 0.0124(9) -0.0062(9)
C106 0.0415(10) 0.0336(9) 0.0435(10) -0.0028(8) 0.0075(8) 0.0027(8)
C107 0.0313(9) 0.0354(9) 0.0298(8) -0.0021(7) 0.0060(7) 0.0010(7)
N108 0.0275(7) 0.0322(7) 0.0387(8) -0.0029(6) 0.0050(6) 0.0042(6)
C109 0.0298(8) 0.0338(8) 0.0271(8) -0.0012(6) 0.0051(7) 0.0053(7)
C110 0.0294(8) 0.0343(9) 0.0359(9) -0.0016(7) 0.0067(7) 0.0009(7)
C201 0.0254(8) 0.0345(9) 0.0493(11) 0.0048(8) 0.0126(8) 0.0056(7)
O202 0.0237(6) 0.0364(6) 0.0387(7) 0.0044(5) 0.0090(5) 0.0041(5)
C203 0.0272(8) 0.0392(9) 0.0349(9) -0.0017(7) 0.0045(7) -0.0008(7)
C204 0.0232(8) 0.0376(9) 0.0362(9) 0.0040(7) 0.0053(7) 0.0026(7)
O205 0.0236(6) 0.0324(6) 0.0469(7) 0.0060(5) 0.0075(5) 0.0020(5)
C206 0.0286(8) 0.0330(8) 0.0307(9) 0.0033(7) 0.0074(7) 0.0001(7)
C207 0.0278(8) 0.0367(9) 0.0408(10) 0.0057(7) 0.0063(7) 0.0051(7)
C208 0.0418(10) 0.0334(9) 0.0430(10) 0.0052(8) 0.0090(8) 0.0045(8)
C209 0.0405(10) 0.0381(10) 0.0425(11) 0.0075(8) 0.0098(8) -0.0062(8)
C210 0.0294(9) 0.0406(10) 0.0384(10) 0.0054(8) 0.0089(7) -0.0020(7)
C211 0.0275(8) 0.0351(9) 0.0274(8) 0.0038(6) 0.0059(6) 0.0019(7)
O212 0.0233(6) 0.0335(6) 0.0452(7) 0.0053(5) 0.0095(5) 0.0027(5)
C213 0.0234(8) 0.0414(9) 0.0332(9) 0.0043(7) 0.0072(7) 0.0000(7)
C214 0.0285(8) 0.0427(10) 0.0320(9) -0.0010(7) 0.0074(7) 0.0054(7)
O215 0.0370(7) 0.0342(6) 0.0347(7) 0.0010(5) 0.0101(5) 0.0053(5)
C216 0.0360(10) 0.0346(9) 0.0460(11) -0.0016(8) 0.0164(8) 0.0063(7)
B10 0.0340(11) 0.0476(13) 0.0528(14) 0.0039(10) 0.0068(10) -0.0052(9)
F11 0.081(3) 0.140(5) 0.074(3) 0.022(3) 0.020(2) -0.059(3)
F12 0.069(3) 0.075(3) 0.070(4) 0.027(3) 0.000(2) 0.009(2)
F13 0.0304(17) 0.056(2) 0.100(4) 0.004(2) 0.0164(19) -0.0061(18)
F14 0.055(2) 0.082(4) 0.095(3) -0.019(3) -0.008(2) 0.027(2)
F1A 0.071(4) 0.040(2) 0.129(8) 0.011(3) -0.034(4) -0.003(2)
F2A 0.043(2) 0.250(12) 0.073(4) -0.062(6) 0.025(2) -0.022(5)
F3A 0.083(5) 0.072(3) 0.086(6) 0.018(4) 0.014(3) 0.043(3)
F4A 0.116(8) 0.100(7) 0.066(4) -0.009(4) 0.004(5) -0.075(6)
N01 0.0423(10) 0.0568(11) 0.0681(13) -0.0003(10) 0.0072(9) 0.0079(9)
C02 0.0332(10) 0.0624(13) 0.0412(11) 0.0040(9) 0.0050(8) 0.0022(9)
C03 0.0517(15) 0.127(3) 0.0557(15) -0.0048(16) 0.0044(12) 0.0426(16)

loop_
_atom_type_symbol
_atom_type_description
_atom_type_scat_dispersion_real
_atom_type_scat_dispersion_imag
_atom_type_scat_source
C C 0.0033 0.0016 'International Tables Vol C Tables 4.2.6.8 and 6.1.1.4'
H H 0.0000 0.0000 'International Tables Vol C Tables 4.2.6.8 and 6.1.1.4'
B B 0.0013 0.0007 'International Tables Vol C Tables 4.2.6.8 and 6.1.1.4'
N N 0.0061 0.0033 'International Tables Vol C Tables 4.2.6.8 and 6.1.1.4'
O O 0.0106 0.0060 'International Tables Vol C Tables 4.2.6.8 and 6.1.1.4'
F F 0.0171 0.0103 'International Tables Vol C Tables 4.2.6.8 and 6.1.1.4'

loop_
_geom_angle_atom_site_label_1
_geom_angle_atom_site_label_2
_geom_angle_atom_site_label_3
_geom_angle
_geom_angle_site_symmetry_1
_geom_angle_site_symmetry_3
C109 N101 C102 109.62(15) . .
C109 N101 H101 124.5(16) . .
C102 N101 H101 125.8(16) . .
C103 C102 N101 132.75(17) . .
C103 C102 C107 121.25(18) . .
N101 C102 C107 106.00(16) . .
C102 C103 C104 116.31(19) . .
C102 C103 H10A 121.8 . .
C104 C103 H10A 121.8 . .
C103 C104 C105 122.06(19) . .
C103 C104 H10B 119.0 . .
C105 C104 H10B 119.0 . .
C106 C105 C104 121.9(2) . .
C106 C105 H10C 119.1 . .
C104 C105 H10C 119.1 . .
C105 C106 C107 116.29(19) . .
C105 C106 H10D 121.9 . .
C107 C106 H10D 121.9 . .
N108 C107 C106 131.70(18) . .
N108 C107 C102 106.09(17) . .
C106 C107 C102 122.21(17) . .
C109 N108 C107 109.37(16) . .
C109 N108 H108 126.7(16) . .
C107 N108 H108 123.9(16) . .
N101 C109 N108 108.92(16) . .
N101 C109 C110 125.86(16) . .
N108 C109 C110 125.15(17) . .
C109 C110 C110 109.55(18) . 3_675
C109 C110 H11A 109.8 . .
C110 C110 H11A 109.8 3_675 .
C109 C110 H11B 109.8 . .
C110 C110 H11B 109.8 3_675 .
H11A C110 H11B 108.2 . .
O202 C201 C216 107.86(15) . 3_675
O202 C201 H20G 110.1 . .
C216 C201 H20G 110.1 3_675 .
O202 C201 H20H 110.1 . .
C216 C201 H20H 110.1 3_675 .
H20G C201 H20H 108.4 . .
C203 O202 C201 112.12(14) . .
O202 C203 C204 112.68(15) . .
O202 C203 H20I 109.1 . .
C204 C203 H20I 109.1 . .
O202 C203 H20J 109.1 . .
C204 C203 H20J 109.1 . .
H20I C203 H20J 107.8 . .
O205 C204 C203 108.66(14) . .
O205 C204 H20K 110.0 . .
C203 C204 H20K 110.0 . .
O205 C204 H20L 110.0 . .
C203 C204 H20L 110.0 . .
H20K C204 H20L 108.3 . .
C206 O205 C204 115.15(13) . .
O205 C206 C207 123.94(16) . .
O205 C206 C211 116.74(15) . .
C207 C206 C211 119.32(16) . .
C206 C207 C208 120.71(18) . .
C206 C207 H20A 119.6 . .
C208 C207 H20A 119.6 . .
C209 C208 C207 119.71(18) . .
C209 C208 H20B 120.1 . .
C207 C208 H20B 120.1 . .
C208 C209 C210 120.75(18) . .
C208 C209 H20C 119.6 . .
C210 C209 H20C 119.6 . .
C211 C210 C209 120.12(18) . .
C211 C210 H21A 119.9 . .
C209 C210 H21A 119.9 . .
O212 C211 C210 123.47(16) . .
O212 C211 C206 117.16(15) . .
C210 C211 C206 119.36(16) . .
C211 O212 C213 114.60(13) . .
O212 C213 C214 109.91(14) . .
O212 C213 H21C 109.7 . .
C214 C213 H21C 109.7 . .
O212 C213 H21D 109.7 . .
C214 C213 H21D 109.7 . .
H21C C213 H21D 108.2 . .
O215 C214 C213 109.63(14) . .
O215 C214 H21E 109.7 . .
C213 C214 H21E 109.7 . .
O215 C214 H21F 109.7 . .
C213 C214 H21F 109.7 . .
H21E C214 H21F 108.2 . .
C214 O215 C216 111.72(14) . .
O215 C216 C201 107.65(15) . 3_675
O215 C216 H21G 110.2 . .
C201 C216 H21G 110.2 3_675 .
O215 C216 H21H 110.2 . .
C201 C216 H21H 110.2 3_675 .
H21G C216 H21H 108.5 . .
F3A B10 F11 107.3(9) . .
F3A B10 F1A 118.4(6) . .
F11 B10 F1A 72.1(5) . .
F3A B10 F4A 110.9(8) . .
F11 B10 F4A 110.6(6) . .
F1A B10 F4A 127.2(10) . .
F3A B10 F13 122.6(7) . .
F11 B10 F13 112.0(5) . .
F1A B10 F13 112.5(5) . .
F4A B10 F13 15.2(8) . .
F3A B10 F14 109.8(6) . .
F11 B10 F14 108.1(4) . .
F1A B10 F14 36.1(3) . .
F4A B10 F14 110.1(10) . .
F13 B10 F14 95.9(5) . .
F3A B10 F12 22.9(4) . .
F11 B10 F12 128.4(6) . .
F1A B10 F12 112.5(7) . .
F4A B10 F12 105.3(7) . .
F13 B10 F12 112.3(5) . .
F14 B10 F12 92.3(7) . .
F3A B10 F2A 82.4(11) . .
F11 B10 F2A 37.3(5) . .
F1A B10 F2A 108.3(5) . .
F4A B10 F2A 95.2(10) . .
F13 B10 F2A 105.4(6) . .
F14 B10 F2A 144.4(5) . .
F12 B10 F2A 105.1(10) . .
N01 C02 C03 179.5(3) . .
C02 C03 H03C 109.5 . .
C02 C03 H03B 109.5 . .
H03C C03 H03B 109.5 . .
C02 C03 H03A 109.5 . .
H03C C03 H03A 109.5 . .
H03B C03 H03A 109.5 . .

loop_
_geom_bond_atom_site_label_1
_geom_bond_atom_site_label_2
_geom_bond_distance
_geom_bond_site_symmetry_2
N101 C109 1.325(3) .
N101 C102 1.391(3) .
N101 H101 0.86(2) .
C102 C103 1.390(3) .
C102 C107 1.398(3) .
C103 C104 1.391(3) .
C103 H10A 0.9500 .
C104 C105 1.397(3) .
C104 H10B 0.9500 .
C105 C106 1.376(3) .
C105 H10C 0.9500 .
C106 C107 1.394(3) .
C106 H10D 0.9500 .
C107 N108 1.388(2) .
N108 C109 1.337(2) .
N108 H108 0.85(2) .
C109 C110 1.492(3) .
C110 C110 1.550(4) 3_675
C110 H11A 0.9900 .
C110 H11B 0.9900 .
C201 O202 1.438(2) .
C201 C216 1.500(3) 3_675
C201 H20G 0.9900 .
C201 H20H 0.9900 .
O202 C203 1.432(2) .
C203 C204 1.504(3) .
C203 H20I 0.9900 .
C203 H20J 0.9900 .
C204 O205 1.442(2) .
C204 H20K 0.9900 .
C204 H20L 0.9900 .
O205 C206 1.375(2) .
C206 C207 1.390(3) .
C206 C211 1.414(3) .
C207 C208 1.398(3) .
C207 H20A 0.9500 .
C208 C209 1.371(3) .
C208 H20B 0.9500 .
C209 C210 1.397(3) .
C209 H20C 0.9500 .
C210 C211 1.393(3) .
C210 H21A 0.9500 .
C211 O212 1.376(2) .
O212 C213 1.444(2) .
C213 C214 1.501(3) .
C213 H21C 0.9900 .
C213 H21D 0.9900 .
C214 O215 1.426(2) .
C214 H21E 0.9900 .
C214 H21F 0.9900 .
O215 C216 1.427(2) .
C216 C201 1.500(3) 3_675
C216 H21G 0.9900 .
C216 H21H 0.9900 .
B10 F3A 1.318(11) .
B10 F11 1.330(5) .
B10 F1A 1.338(7) .
B10 F4A 1.375(12) .
B10 F13 1.377(8) .
B10 F14 1.403(5) .
B10 F12 1.409(8) .
B10 F2A 1.417(6) .
N01 C02 1.125(3) .
C02 C03 1.465(3) .
C03 H03C 0.9800 .
C03 H03B 0.9800 .
C03 H03A 0.9800 .

loop_
_geom_hbond_atom_site_label_D
_geom_hbond_atom_site_label_H
_geom_hbond_atom_site_label_A
_geom_hbond_distance_DH
_geom_hbond_distance_HA
_geom_hbond_distance_DA
_geom_hbond_angle_DHA
_geom_hbond_site_symmetry_A
N101 H101 O215 0.86(2) 2.49(2) 3.030(3) 121.3(19) .
N108 H108 N01 0.85(2) 2.13(2) 2.920(3) 154(2) .
C110 H11B O202 0.99 2.72 3.400(3) 126.2 .
N101 H101 O202 0.86(2) 2.11(2) 2.903(3) 151(2) 3_675
C110 H11A O202 0.99 2.82 3.329(3) 112.5 3_675
C110 H11A O205 0.99 2.58 3.514(3) 157.1 3_675
C110 H11B O215 0.99 2.80 3.708(4) 153.5 3_675
